data_7228174
loop_
_publ_author_name
'Powers, Xian B.'
'Ghiassi, Kamran B.'
'Greenfield, Joshua T.'
'Olmstead, Marilyn M.'
'Balch, Alan L.'

_publ_section_title
;
 Interrelationships between the tetrahedral and planar polymorphs of
 bis(3-ethylamino-1-phenyl-but-2-en-1-ono)nickel(ii) and structural
 comparisons with related CoII, NiII, CuII, and ZnII complexes
;
_journal_name_full CrystEngComm
_journal_paper_doi 10.1039/C7CE00638A
_journal_year 2017
_chemical_formula_moiety 'C24 H28 Co N2 O2'
_chemical_formula_sum 'C24 H28 Co N2 O2'
_chemical_formula_weight 435.41
_chemical_name_common Co(B-Et)2
_space_group_crystal_system triclinic
_space_group_IT_number 2
_space_group_name_Hall '-P 1'
_space_group_name_H-M_alt 'P -1'
_symmetry_space_group_name_Hall '-P 1'
_symmetry_space_group_name_H-M 'P -1'
_atom_sites_solution_hydrogens geom
_atom_sites_solution_primary direct
_atom_sites_solution_secondary difmap
_audit_creation_method SHELXL-2014/7
_audit_update_record
;
2017-02-17 deposited with the CCDC.
2017-04-24 downloaded from the CCDC.
;
_cell_angle_alpha 102.934(2)
_cell_angle_beta 94.203(2)
_cell_angle_gamma 117.9330(18)
_cell_formula_units_Z 4
_cell_length_a 12.6021(17)
_cell_length_b 13.2685(18)
_cell_length_c 14.856(2)
_cell_measurement_reflns_used 6139
_cell_measurement_temperature 90(2)
_cell_measurement_theta_max 29.98
_cell_measurement_theta_min 2.86
_cell_volume 2092.7(5)
_computing_cell_refinement 'SAINT (Bruker, 2014)'
_computing_data_collection 'Apex2 (Bruker, 2014)'
_computing_data_reduction 'SAINT (Bruker, 2014)'
_computing_publication_material 'SHELXL-2014 (Sheldrick, 2014)'
_computing_structure_refinement 'SHELXL-2014/7 (Sheldrick, 2014)'
_computing_structure_solution 'SHELXS (Sheldrick, 2008)'
_diffrn_ambient_temperature 90(2)
_diffrn_detector_area_resol_mean 8.3
_diffrn_measured_fraction_theta_full 1.000
_diffrn_measured_fraction_theta_max 0.979
_diffrn_measurement_device_type 'Bruker ApexII'
_diffrn_measurement_method \w
_diffrn_radiation_type MoK\a
_diffrn_radiation_wavelength 0.71073
_diffrn_reflns_av_R_equivalents 0.0428
_diffrn_reflns_av_unetI/netI 0.0618
_diffrn_reflns_Laue_measured_fraction_full 1.000
_diffrn_reflns_Laue_measured_fraction_max 0.979
_diffrn_reflns_limit_h_max 18
_diffrn_reflns_limit_h_min -18
_diffrn_reflns_limit_k_max 19
_diffrn_reflns_limit_k_min -19
_diffrn_reflns_limit_l_max 21
_diffrn_reflns_limit_l_min -21
_diffrn_reflns_number 35987
_diffrn_reflns_point_group_measured_fraction_full 1.000
_diffrn_reflns_point_group_measured_fraction_max 0.979
_diffrn_reflns_theta_full 25.242
_diffrn_reflns_theta_max 31.689
_diffrn_reflns_theta_min 1.437
_diffrn_source 'fine-focus sealed tube'
_exptl_absorpt_coefficient_mu 0.842
_exptl_absorpt_correction_T_max 0.7463
_exptl_absorpt_correction_T_min 0.7053
_exptl_absorpt_correction_type multi-scan
_exptl_absorpt_process_details 'SADABS (Sheldrick, 2014)'
_exptl_crystal_colour orange
_exptl_crystal_density_diffrn 1.382
_exptl_crystal_description plate
_exptl_crystal_F_000 916
_exptl_crystal_size_max 0.110
_exptl_crystal_size_mid 0.100
_exptl_crystal_size_min 0.050
_refine_diff_density_max 1.625
_refine_diff_density_min -0.776
_refine_diff_density_rms 0.093
_refine_ls_extinction_method none
_refine_ls_goodness_of_fit_ref 1.039
_refine_ls_hydrogen_treatment constr
_refine_ls_matrix_type full
_refine_ls_number_parameters 531
_refine_ls_number_reflns 13854
_refine_ls_number_restraints 0
_refine_ls_restrained_S_all 1.039
_refine_ls_R_factor_all 0.0798
_refine_ls_R_factor_gt 0.0478
_refine_ls_shift/su_max 0.001
_refine_ls_shift/su_mean 0.000
_refine_ls_structure_factor_coef Fsqd
_refine_ls_weighting_details 'w=1/[\s^2^(Fo^2^)+(0.0536P)^2^+0.4340P] where P=(Fo^2^+2Fc^2^)/3'
_refine_ls_weighting_scheme calc
_refine_ls_wR_factor_gt 0.1093
_refine_ls_wR_factor_ref 0.1249
_reflns_Friedel_coverage 0.000
_reflns_number_gt 9361
_reflns_number_total 13854
_reflns_threshold_expression 'I > 2\s(I)'
_cod_data_source_file c7ce00638a1.cif
_cod_data_source_block xbp19
_cod_database_code 7228174
_shelx_shelxl_version_number 2014/7
_shelx_space_group_comment
;
The symmetry employed for this shelxl refinement is uniquely defined
by the following loop, which should always be used as a source of
symmetry information in preference to the above space-group names.
They are only intended as comments.
;
_shelx_estimated_absorpt_t_min 0.913
_shelx_estimated_absorpt_t_max 0.959

loop_
_space_group_symop_operation_xyz
'x, y, z'
'-x, -y, -z'

loop_
_atom_site_label
_atom_site_type_symbol
_atom_site_fract_x
_atom_site_fract_y
_atom_site_fract_z
_atom_site_U_iso_or_equiv
_atom_site_adp_type
_atom_site_occupancy
_atom_site_site_symmetry_order
_atom_site_calc_flag
_atom_site_refinement_flags_posn
_atom_site_refinement_flags_adp
Co1 Co 0.84812(2) 0.71247(2) 0.19043(2) 0.01346(7) Uani 1 1 d . .
Co2 Co 0.18157(2) 0.29685(2) 0.29505(2) 0.01439(7) Uani 1 1 d . .
N1 N 0.94868(15) 0.83674(14) 0.13241(11) 0.0135(3) Uani 1 1 d . .
N2 N 0.76395(14) 0.54250(14) 0.11670(11) 0.0136(3) Uani 1 1 d . .
N3 N 0.09494(15) 0.17149(14) 0.35499(11) 0.0150(3) Uani 1 1 d . .
N4 N 0.26448(15) 0.46342(14) 0.37620(11) 0.0150(3) Uani 1 1 d . .
O1 O 0.97292(12) 0.75737(12) 0.29880(9) 0.0157(3) Uani 1 1 d . .
O2 O 0.70542(12) 0.71868(12) 0.22273(10) 0.0169(3) Uani 1 1 d . .
O3 O 0.04682(12) 0.24246(12) 0.19151(9) 0.0150(3) Uani 1 1 d . .
O4 O 0.32675(12) 0.29364(12) 0.26491(10) 0.0175(3) Uani 1 1 d . .
C1 C 1.13159(18) 0.77489(18) 0.44528(13) 0.0161(4) Uani 1 1 d . .
H1 H 1.0539 0.7044 0.4211 0.019 Uiso 1 1 calc R U
C2 C 1.2053(2) 0.78922(19) 0.52666(14) 0.0195(4) Uani 1 1 d . .
H2 H 1.1783 0.7286 0.5574 0.023 Uiso 1 1 calc R U
C3 C 1.3187(2) 0.8923(2) 0.56309(15) 0.0224(4) Uani 1 1 d . .
H3 H 1.3693 0.9023 0.6188 0.027 Uiso 1 1 calc R U
C4 C 1.35769(19) 0.9803(2) 0.51794(15) 0.0225(5) Uani 1 1 d . .
H4 H 1.4350 1.0511 0.5429 0.027 Uiso 1 1 calc R U
C5 C 1.28441(18) 0.96567(19) 0.43657(14) 0.0183(4) Uani 1 1 d . .
H5 H 1.3122 1.0265 0.4060 0.022 Uiso 1 1 calc R U
C6 C 1.16944(17) 0.86204(17) 0.39846(13) 0.0140(4) Uani 1 1 d . .
C7 C 1.08532(17) 0.84364(17) 0.31214(13) 0.0125(4) Uani 1 1 d . .
C8 C 1.12851(17) 0.91590(17) 0.25444(13) 0.0139(4) Uani 1 1 d . .
H8 H 1.2138 0.9726 0.2716 0.017 Uiso 1 1 calc R U
C9 C 1.06374(17) 0.91792(17) 0.17260(13) 0.0130(4) Uani 1 1 d . .
C10 C 1.13294(18) 1.01954(17) 0.13306(14) 0.0168(4) Uani 1 1 d . .
H10A H 1.0871 1.0616 0.1291 0.025 Uiso 1 1 calc R U
H10B H 1.1430 0.9885 0.0699 0.025 Uiso 1 1 calc R U
H10C H 1.2139 1.0748 0.1744 0.025 Uiso 1 1 calc R U
C11 C 0.89514(18) 0.84845(18) 0.04638(14) 0.0172(4) Uani 1 1 d . .
H11A H 0.9520 0.8602 0.0022 0.021 Uiso 1 1 calc R U
H11B H 0.8856 0.9199 0.0633 0.021 Uiso 1 1 calc R U
C12 C 0.7723(2) 0.7406(2) -0.00202(17) 0.0352(6) Uani 1 1 d . .
H12A H 0.7410 0.7512 -0.0595 0.053 Uiso 1 1 calc R U
H12B H 0.7146 0.7307 0.0405 0.053 Uiso 1 1 calc R U
H12C H 0.7812 0.6696 -0.0186 0.053 Uiso 1 1 calc R U
C13 C 0.52374(19) 0.77961(19) 0.23402(14) 0.0182(4) Uani 1 1 d . .
H13 H 0.6067 0.8412 0.2450 0.022 Uiso 1 1 calc R U
C14 C 0.4332(2) 0.8094(2) 0.24908(15) 0.0217(4) Uani 1 1 d . .
H14 H 0.4544 0.8909 0.2694 0.026 Uiso 1 1 calc R U
C15 C 0.3115(2) 0.7203(2) 0.23456(15) 0.0231(5) Uani 1 1 d . .
H15 H 0.2492 0.7404 0.2442 0.028 Uiso 1 1 calc R U
C16 C 0.28220(19) 0.6019(2) 0.20588(14) 0.0206(4) Uani 1 1 d . .
H16 H 0.1994 0.5406 0.1964 0.025 Uiso 1 1 calc R U
C17 C 0.37234(18) 0.57185(19) 0.19088(14) 0.0177(4) Uani 1 1 d . .
H17 H 0.3508 0.4902 0.1721 0.021 Uiso 1 1 calc R U
C18 C 0.49494(17) 0.66057(18) 0.20307(13) 0.0141(4) Uani 1 1 d . .
C19 C 0.59451(17) 0.63256(17) 0.18346(13) 0.0137(4) Uani 1 1 d . .
C20 C 0.56395(18) 0.52218(17) 0.12410(14) 0.0150(4) Uani 1 1 d . .
H20 H 0.4788 0.4691 0.0989 0.018 Uiso 1 1 calc R U
C21 C 0.64318(18) 0.47738(17) 0.09569(13) 0.0136(4) Uani 1 1 d . .
C22 C 0.58186(19) 0.34768(17) 0.03909(14) 0.0186(4) Uani 1 1 d . .
H22A H 0.6087 0.3410 -0.0212 0.028 Uiso 1 1 calc R U
H22B H 0.4926 0.3136 0.0271 0.028 Uiso 1 1 calc R U
H22C H 0.6045 0.3042 0.0745 0.028 Uiso 1 1 calc R U
C23 C 0.83433(19) 0.48505(19) 0.08103(15) 0.0193(4) Uani 1 1 d . .
H23A H 0.8177 0.4631 0.0112 0.023 Uiso 1 1 calc R U
H23B H 0.8066 0.4108 0.0995 0.023 Uiso 1 1 calc R U
C24 C 0.9711(2) 0.5658(2) 0.11900(17) 0.0267(5) Uani 1 1 d . .
H24A H 1.0147 0.5258 0.0914 0.040 Uiso 1 1 calc R U
H24B H 0.9885 0.5834 0.1878 0.040 Uiso 1 1 calc R U
H24C H 0.9985 0.6403 0.1024 0.040 Uiso 1 1 calc R U
C25 C -0.13150(18) 0.21534(17) 0.05470(14) 0.0154(4) Uani 1 1 d . .
H37 H -0.0539 0.2865 0.0728 0.018 Uiso 1 1 calc R U
C26 C -0.21649(19) 0.19523(19) -0.02190(14) 0.0182(4) Uani 1 1 d . .
H38 H -0.1968 0.2527 -0.0555 0.022 Uiso 1 1 calc R U
C27 C -0.32989(19) 0.09167(19) -0.04947(15) 0.0198(4) Uani 1 1 d . .
H39 H -0.3884 0.0785 -0.1013 0.024 Uiso 1 1 calc R U
C28 C -0.35758(18) 0.00717(19) -0.00085(14) 0.0192(4) Uani 1 1 d . .
H40 H -0.4346 -0.0647 -0.0204 0.023 Uiso 1 1 calc R U
C29 C -0.27362(18) 0.02721(18) 0.07577(14) 0.0160(4) Uani 1 1 d . .
H41 H -0.2940 -0.0308 0.1088 0.019 Uiso 1 1 calc R U
C30 C -0.15850(17) 0.13229(17) 0.10558(13) 0.0130(4) Uani 1 1 d . .
C31 C -0.06438(17) 0.15760(17) 0.18745(13) 0.0135(4) Uani 1 1 d . .
C32 C -0.09882(18) 0.09260(17) 0.25098(13) 0.0151(4) Uani 1 1 d . .
H44 H -0.1843 0.0388 0.2416 0.018 Uiso 1 1 calc R U
C33 C -0.02319(18) 0.09508(17) 0.32925(14) 0.0149(4) Uani 1 1 d . .
C34 C -0.08717(19) 0.00310(18) 0.37992(14) 0.0184(4) Uani 1 1 d . .
H46A H -0.0678 0.0426 0.4479 0.028 Uiso 1 1 calc R U
H46B H -0.0591 -0.0553 0.3683 0.028 Uiso 1 1 calc R U
H46C H -0.1761 -0.0377 0.3565 0.028 Uiso 1 1 calc R U
C35 C 0.17131(19) 0.16804(19) 0.43255(14) 0.0200(4) Uani 1 1 d . .
H47A H 0.2523 0.1864 0.4171 0.024 Uiso 1 1 calc R U
H47B H 0.1317 0.0868 0.4399 0.024 Uiso 1 1 calc R U
C36 C 0.1893(2) 0.25717(19) 0.52469(14) 0.0231(5) Uani 1 1 d . .
H48A H 0.2447 0.2565 0.5742 0.035 Uiso 1 1 calc R U
H48B H 0.1099 0.2353 0.5427 0.035 Uiso 1 1 calc R U
H48C H 0.2251 0.3372 0.5167 0.035 Uiso 1 1 calc R U
C37 C 0.50754(19) 0.23138(18) 0.25447(14) 0.0176(4) Uani 1 1 d . .
H25 H 0.4245 0.1694 0.2417 0.021 Uiso 1 1 calc R U
C38 C 0.5991(2) 0.2028(2) 0.23893(15) 0.0203(4) Uani 1 1 d . .
H26 H 0.5779 0.1216 0.2152 0.024 Uiso 1 1 calc R U
C39 C 0.7209(2) 0.2917(2) 0.25778(14) 0.0216(4) Uani 1 1 d . .
H27 H 0.7834 0.2718 0.2487 0.026 Uiso 1 1 calc R U
C40 C 0.75064(19) 0.4105(2) 0.29020(14) 0.0202(4) Uani 1 1 d . .
H28 H 0.8338 0.4720 0.3024 0.024 Uiso 1 1 calc R U
C41 C 0.65992(18) 0.43973(19) 0.30477(14) 0.0171(4) Uani 1 1 d . .
H29 H 0.6815 0.5212 0.3259 0.021 Uiso 1 1 calc R U
C42 C 0.53671(17) 0.35059(17) 0.28876(13) 0.0142(4) Uani 1 1 d . .
C43 C 0.43701(18) 0.37860(17) 0.30792(13) 0.0144(4) Uani 1 1 d . .
C44 C 0.46576(18) 0.48664(17) 0.36992(14) 0.0161(4) Uani 1 1 d . .
H32 H 0.5506 0.5397 0.3964 0.019 Uiso 1 1 calc R U
C45 C 0.38545(18) 0.52934(17) 0.39951(13) 0.0145(4) Uani 1 1 d . .
C46 C 0.44646(19) 0.65754(18) 0.45988(15) 0.0210(4) Uani 1 1 d . .
H34A H 0.4196 0.6608 0.5202 0.032 Uiso 1 1 calc R U
H34B H 0.4236 0.7031 0.4271 0.032 Uiso 1 1 calc R U
H34C H 0.5358 0.6919 0.4715 0.032 Uiso 1 1 calc R U
C47 C 0.19400(19) 0.51917(18) 0.41493(15) 0.0188(4) Uani 1 1 d . .
H35A H 0.2181 0.5927 0.3960 0.023 Uiso 1 1 calc R U
H35B H 0.2141 0.5421 0.4847 0.023 Uiso 1 1 calc R U
C48 C 0.0570(2) 0.4360(2) 0.38058(19) 0.0307(5) Uani 1 1 d . .
H36A H 0.0132 0.4736 0.4116 0.046 Uiso 1 1 calc R U
H36B H 0.0336 0.3611 0.3958 0.046 Uiso 1 1 calc R U
H36C H 0.0357 0.4194 0.3121 0.046 Uiso 1 1 calc R U

loop_
_atom_site_aniso_label
_atom_site_aniso_U_11
_atom_site_aniso_U_22
_atom_site_aniso_U_33
_atom_site_aniso_U_23
_atom_site_aniso_U_13
_atom_site_aniso_U_12
Co1 0.01085(13) 0.01294(13) 0.01422(13) 0.00339(10) 0.00104(10) 0.00455(10)
Co2 0.01231(13) 0.01292(14) 0.01553(14) 0.00253(10) 0.00088(10) 0.00542(11)
N1 0.0145(8) 0.0126(8) 0.0123(7) 0.0029(6) 0.0000(6) 0.0066(6)
N2 0.0122(8) 0.0131(8) 0.0156(8) 0.0040(6) 0.0031(6) 0.0063(6)
N3 0.0156(8) 0.0150(8) 0.0129(8) 0.0030(6) 0.0004(6) 0.0072(7)
N4 0.0155(8) 0.0141(8) 0.0163(8) 0.0049(6) 0.0046(6) 0.0077(7)
O1 0.0116(6) 0.0165(7) 0.0154(7) 0.0062(6) 0.0008(5) 0.0037(6)
O2 0.0111(6) 0.0163(7) 0.0169(7) -0.0002(6) -0.0001(5) 0.0046(6)
O3 0.0109(6) 0.0147(7) 0.0159(7) 0.0041(5) 0.0009(5) 0.0041(5)
O4 0.0117(7) 0.0149(7) 0.0202(7) -0.0008(6) 0.0001(5) 0.0052(6)
C1 0.0156(9) 0.0165(10) 0.0143(9) 0.0030(8) 0.0009(7) 0.0075(8)
C2 0.0214(10) 0.0211(11) 0.0178(10) 0.0071(8) 0.0012(8) 0.0118(9)
C3 0.0212(11) 0.0280(12) 0.0167(10) 0.0055(9) -0.0025(8) 0.0127(9)
C4 0.0139(10) 0.0248(11) 0.0213(10) 0.0029(9) -0.0020(8) 0.0062(9)
C5 0.0167(10) 0.0202(10) 0.0161(9) 0.0056(8) 0.0019(8) 0.0078(8)
C6 0.0127(9) 0.0169(9) 0.0122(9) 0.0022(7) 0.0022(7) 0.0083(8)
C7 0.0129(9) 0.0122(9) 0.0122(8) 0.0017(7) 0.0023(7) 0.0070(7)
C8 0.0120(9) 0.0131(9) 0.0140(9) 0.0036(7) 0.0025(7) 0.0045(7)
C9 0.0146(9) 0.0117(9) 0.0121(8) 0.0014(7) 0.0036(7) 0.0069(7)
C10 0.0172(10) 0.0156(10) 0.0177(9) 0.0058(8) 0.0040(8) 0.0079(8)
C11 0.0169(10) 0.0183(10) 0.0160(9) 0.0065(8) 0.0007(8) 0.0081(8)
C12 0.0254(12) 0.0332(14) 0.0271(12) 0.0161(11) -0.0114(10) -0.0017(10)
C13 0.0172(10) 0.0194(10) 0.0175(10) 0.0049(8) 0.0018(8) 0.0094(8)
C14 0.0267(11) 0.0241(11) 0.0185(10) 0.0037(9) 0.0007(9) 0.0177(10)
C15 0.0230(11) 0.0361(13) 0.0188(10) 0.0072(9) 0.0040(8) 0.0217(10)
C16 0.0152(10) 0.0315(12) 0.0180(10) 0.0092(9) 0.0036(8) 0.0130(9)
C17 0.0160(9) 0.0217(10) 0.0165(9) 0.0070(8) 0.0035(8) 0.0096(8)
C18 0.0142(9) 0.0181(10) 0.0111(8) 0.0045(7) 0.0020(7) 0.0090(8)
C19 0.0124(9) 0.0176(10) 0.0115(8) 0.0053(7) 0.0028(7) 0.0073(8)
C20 0.0106(9) 0.0164(10) 0.0168(9) 0.0046(8) 0.0021(7) 0.0059(8)
C21 0.0160(9) 0.0134(9) 0.0113(8) 0.0047(7) 0.0011(7) 0.0069(8)
C22 0.0176(10) 0.0151(10) 0.0199(10) 0.0027(8) 0.0016(8) 0.0069(8)
C23 0.0181(10) 0.0188(10) 0.0212(10) 0.0048(8) 0.0055(8) 0.0097(8)
C24 0.0185(11) 0.0236(12) 0.0367(13) 0.0036(10) 0.0080(10) 0.0116(9)
C25 0.0149(9) 0.0141(9) 0.0160(9) 0.0038(7) 0.0024(7) 0.0067(8)
C26 0.0219(10) 0.0203(10) 0.0171(10) 0.0075(8) 0.0033(8) 0.0135(9)
C27 0.0180(10) 0.0245(11) 0.0176(10) 0.0039(8) -0.0014(8) 0.0127(9)
C28 0.0111(9) 0.0203(10) 0.0212(10) 0.0027(8) 0.0013(8) 0.0056(8)
C29 0.0135(9) 0.0161(10) 0.0161(9) 0.0042(8) 0.0031(7) 0.0058(8)
C30 0.0126(9) 0.0149(9) 0.0105(8) 0.0005(7) 0.0026(7) 0.0074(8)
C31 0.0136(9) 0.0121(9) 0.0130(9) 0.0009(7) 0.0023(7) 0.0064(7)
C32 0.0125(9) 0.0146(9) 0.0159(9) 0.0040(7) 0.0030(7) 0.0051(7)
C33 0.0187(10) 0.0131(9) 0.0152(9) 0.0040(7) 0.0063(8) 0.0093(8)
C34 0.0197(10) 0.0183(10) 0.0175(10) 0.0082(8) 0.0046(8) 0.0082(8)
C35 0.0192(10) 0.0209(11) 0.0190(10) 0.0060(8) 0.0006(8) 0.0099(9)
C36 0.0271(11) 0.0218(11) 0.0161(10) 0.0040(8) -0.0005(9) 0.0101(9)
C37 0.0180(10) 0.0190(10) 0.0166(9) 0.0054(8) 0.0031(8) 0.0098(8)
C38 0.0249(11) 0.0215(11) 0.0190(10) 0.0053(8) 0.0033(8) 0.0154(9)
C39 0.0226(11) 0.0329(13) 0.0177(10) 0.0092(9) 0.0051(8) 0.0195(10)
C40 0.0161(10) 0.0264(11) 0.0166(10) 0.0056(8) 0.0024(8) 0.0098(9)
C41 0.0181(10) 0.0185(10) 0.0147(9) 0.0042(8) 0.0013(8) 0.0098(8)
C42 0.0142(9) 0.0171(10) 0.0110(8) 0.0045(7) 0.0006(7) 0.0078(8)
C43 0.0139(9) 0.0159(9) 0.0135(9) 0.0060(7) 0.0025(7) 0.0068(8)
C44 0.0146(9) 0.0152(9) 0.0156(9) 0.0021(8) 0.0005(7) 0.0066(8)
C45 0.0177(9) 0.0126(9) 0.0128(9) 0.0042(7) 0.0034(7) 0.0070(8)
C46 0.0209(10) 0.0159(10) 0.0212(10) 0.0011(8) 0.0013(8) 0.0075(9)
C47 0.0203(10) 0.0170(10) 0.0195(10) 0.0037(8) 0.0058(8) 0.0102(8)
C48 0.0198(11) 0.0247(12) 0.0460(15) 0.0039(11) 0.0101(11) 0.0122(10)

loop_
_atom_type_symbol
_atom_type_description
_atom_type_scat_dispersion_real
_atom_type_scat_dispersion_imag
_atom_type_scat_source
C C 0.0033 0.0016 'International Tables Vol C Tables 4.2.6.8 and 6.1.1.4'
H H 0.0000 0.0000 'International Tables Vol C Tables 4.2.6.8 and 6.1.1.4'
N N 0.0061 0.0033 'International Tables Vol C Tables 4.2.6.8 and 6.1.1.4'
O O 0.0106 0.0060 'International Tables Vol C Tables 4.2.6.8 and 6.1.1.4'
Co Co 0.3494 0.9721 'International Tables Vol C Tables 4.2.6.8 and 6.1.1.4'

loop_
_geom_angle_atom_site_label_1
_geom_angle_atom_site_label_2
_geom_angle_atom_site_label_3
_geom_angle
O2 Co1 O1 113.75(6)
O2 Co1 N2 97.66(6)
O1 Co1 N2 114.91(6)
O2 Co1 N1 113.76(6)
O1 Co1 N1 97.67(6)
N2 Co1 N1 120.12(7)
O4 Co2 O3 117.72(6)
O4 Co2 N3 108.99(7)
O3 Co2 N3 96.79(6)
O4 Co2 N4 97.39(6)
O3 Co2 N4 119.67(6)
N3 Co2 N4 117.08(7)
C9 N1 C11 117.11(16)
C9 N1 Co1 121.51(13)
C11 N1 Co1 121.20(12)
C21 N2 C23 117.77(16)
C21 N2 Co1 121.31(13)
C23 N2 Co1 120.89(13)
C33 N3 C35 120.98(17)
C33 N3 Co2 123.44(13)
C35 N3 Co2 115.58(13)
C45 N4 C47 117.02(16)
C45 N4 Co2 121.67(13)
C47 N4 Co2 121.30(13)
C7 O1 Co1 122.72(12)
C19 O2 Co1 122.26(12)
C31 O3 Co2 122.28(12)
C43 O4 Co2 122.47(12)
C2 C1 C6 121.20(19)
C2 C1 H1 119.4
C6 C1 H1 119.4
C3 C2 C1 119.9(2)
C3 C2 H2 120.0
C1 C2 H2 120.0
C4 C3 C2 119.76(19)
C4 C3 H3 120.1
C2 C3 H3 120.1
C5 C4 C3 120.2(2)
C5 C4 H4 119.9
C3 C4 H4 119.9
C4 C5 C6 120.9(2)
C4 C5 H5 119.5
C6 C5 H5 119.5
C1 C6 C5 117.92(18)
C1 C6 C7 119.17(17)
C5 C6 C7 122.88(18)
O1 C7 C8 125.02(17)
O1 C7 C6 114.75(16)
C8 C7 C6 120.23(17)
C7 C8 C9 129.37(18)
C7 C8 H8 115.3
C9 C8 H8 115.3
N1 C9 C8 123.27(17)
N1 C9 C10 120.20(17)
C8 C9 C10 116.53(17)
C9 C10 H10A 109.5
C9 C10 H10B 109.5
H10A C10 H10B 109.5
C9 C10 H10C 109.5
H10A C10 H10C 109.5
H10B C10 H10C 109.5
N1 C11 C12 112.16(17)
N1 C11 H11A 109.2
C12 C11 H11A 109.2
N1 C11 H11B 109.2
C12 C11 H11B 109.2
H11A C11 H11B 107.9
C11 C12 H12A 109.5
C11 C12 H12B 109.5
H12A C12 H12B 109.5
C11 C12 H12C 109.5
H12A C12 H12C 109.5
H12B C12 H12C 109.5
C14 C13 C18 121.1(2)
C14 C13 H13 119.4
C18 C13 H13 119.4
C13 C14 C15 120.2(2)
C13 C14 H14 119.9
C15 C14 H14 119.9
C16 C15 C14 119.2(2)
C16 C15 H15 120.4
C14 C15 H15 120.4
C15 C16 C17 120.8(2)
C15 C16 H16 119.6
C17 C16 H16 119.6
C16 C17 C18 120.7(2)
C16 C17 H17 119.6
C18 C17 H17 119.6
C13 C18 C17 117.96(18)
C13 C18 C19 119.33(17)
C17 C18 C19 122.70(18)
O2 C19 C20 125.29(18)
O2 C19 C18 115.29(17)
C20 C19 C18 119.38(17)
C19 C20 C21 128.66(18)
C19 C20 H20 115.7
C21 C20 H20 115.7
N2 C21 C20 123.63(18)
N2 C21 C22 119.89(17)
C20 C21 C22 116.47(17)
C21 C22 H22A 109.5
C21 C22 H22B 109.5
H22A C22 H22B 109.5
C21 C22 H22C 109.5
H22A C22 H22C 109.5
H22B C22 H22C 109.5
N2 C23 C24 112.04(17)
N2 C23 H23A 109.2
C24 C23 H23A 109.2
N2 C23 H23B 109.2
C24 C23 H23B 109.2
H23A C23 H23B 107.9
C23 C24 H24A 109.5
C23 C24 H24B 109.5
H24A C24 H24B 109.5
C23 C24 H24C 109.5
H24A C24 H24C 109.5
H24B C24 H24C 109.5
C26 C25 C30 120.98(18)
C26 C25 H37 119.5
C30 C25 H37 119.5
C27 C26 C25 120.23(19)
C27 C26 H38 119.9
C25 C26 H38 119.9
C26 C27 C28 119.63(19)
C26 C27 H39 120.2
C28 C27 H39 120.2
C29 C28 C27 120.31(19)
C29 C28 H40 119.8
C27 C28 H40 119.8
C28 C29 C30 120.99(19)
C28 C29 H41 119.5
C30 C29 H41 119.5
C25 C30 C29 117.85(18)
C25 C30 C31 119.16(17)
C29 C30 C31 122.99(17)
O3 C31 C32 125.56(18)
O3 C31 C30 114.99(17)
C32 C31 C30 119.45(17)
C31 C32 C33 128.78(18)
C31 C32 H44 115.6
C33 C32 H44 115.6
N3 C33 C32 122.20(18)
N3 C33 C34 121.70(18)
C32 C33 C34 116.09(17)
C33 C34 H46A 109.5
C33 C34 H46B 109.5
H46A C34 H46B 109.5
C33 C34 H46C 109.5
H46A C34 H46C 109.5
H46B C34 H46C 109.5
N3 C35 C36 111.22(17)
N3 C35 H47A 109.4
C36 C35 H47A 109.4
N3 C35 H47B 109.4
C36 C35 H47B 109.4
H47A C35 H47B 108.0
C35 C36 H48A 109.5
C35 C36 H48B 109.5
H48A C36 H48B 109.5
C35 C36 H48C 109.5
H48A C36 H48C 109.5
H48B C36 H48C 109.5
C38 C37 C42 120.64(19)
C38 C37 H25 119.7
C42 C37 H25 119.7
C39 C38 C37 120.6(2)
C39 C38 H26 119.7
C37 C38 H26 119.7
C38 C39 C40 119.2(2)
C38 C39 H27 120.4
C40 C39 H27 120.4
C41 C40 C39 120.5(2)
C41 C40 H28 119.7
C39 C40 H28 119.7
C40 C41 C42 120.86(19)
C40 C41 H29 119.6
C42 C41 H29 119.6
C37 C42 C41 118.09(18)
C37 C42 C43 119.53(17)
C41 C42 C43 122.37(18)
O4 C43 C44 125.21(18)
O4 C43 C42 114.88(17)
C44 C43 C42 119.87(18)
C43 C44 C45 128.79(19)
C43 C44 H32 115.6
C45 C44 H32 115.6
N4 C45 C44 123.47(18)
N4 C45 C46 120.52(18)
C44 C45 C46 116.01(18)
C45 C46 H34A 109.5
C45 C46 H34B 109.5
H34A C46 H34B 109.5
C45 C46 H34C 109.5
H34A C46 H34C 109.5
H34B C46 H34C 109.5
N4 C47 C48 111.81(17)
N4 C47 H35A 109.3
C48 C47 H35A 109.3
N4 C47 H35B 109.3
C48 C47 H35B 109.3
H35A C47 H35B 107.9
C47 C48 H36A 109.5
C47 C48 H36B 109.5
H36A C48 H36B 109.5
C47 C48 H36C 109.5
H36A C48 H36C 109.5
H36B C48 H36C 109.5

loop_
_geom_bond_atom_site_label_1
_geom_bond_atom_site_label_2
_geom_bond_distance
Co1 O2 1.9284(14)
Co1 O1 1.9344(14)
Co1 N2 1.9732(16)
Co1 N1 1.9764(16)
Co2 O4 1.9325(14)
Co2 O3 1.9346(14)
Co2 N3 1.9636(17)
Co2 N4 1.9720(17)
N1 C9 1.319(2)
N1 C11 1.474(2)
N2 C21 1.318(2)
N2 C23 1.473(2)
N3 C33 1.311(2)
N3 C35 1.469(2)
N4 C45 1.322(2)
N4 C47 1.472(2)
O1 C7 1.302(2)
O2 C19 1.298(2)
O3 C31 1.309(2)
O4 C43 1.300(2)
C1 C2 1.389(3)
C1 C6 1.393(3)
C1 H1 0.9500
C2 C3 1.389(3)
C2 H2 0.9500
C3 C4 1.385(3)
C3 H3 0.9500
C4 C5 1.384(3)
C4 H4 0.9500
C5 C6 1.405(3)
C5 H5 0.9500
C6 C7 1.499(3)
C7 C8 1.378(3)
C8 C9 1.426(3)
C8 H8 0.9500
C9 C10 1.501(3)
C10 H10A 0.9800
C10 H10B 0.9800
C10 H10C 0.9800
C11 C12 1.504(3)
C11 H11A 0.9900
C11 H11B 0.9900
C12 H12A 0.9800
C12 H12B 0.9800
C12 H12C 0.9800
C13 C14 1.389(3)
C13 C18 1.397(3)
C13 H13 0.9500
C14 C15 1.391(3)
C14 H14 0.9500
C15 C16 1.385(3)
C15 H15 0.9500
C16 C17 1.386(3)
C16 H16 0.9500
C17 C18 1.402(3)
C17 H17 0.9500
C18 C19 1.497(3)
C19 C20 1.384(3)
C20 C21 1.426(3)
C20 H20 0.9500
C21 C22 1.509(3)
C22 H22A 0.9800
C22 H22B 0.9800
C22 H22C 0.9800
C23 C24 1.514(3)
C23 H23A 0.9900
C23 H23B 0.9900
C24 H24A 0.9800
C24 H24B 0.9800
C24 H24C 0.9800
C25 C26 1.390(3)
C25 C30 1.400(3)
C25 H37 0.9500
C26 C27 1.386(3)
C26 H38 0.9500
C27 C28 1.390(3)
C27 H39 0.9500
C28 C29 1.382(3)
C28 H40 0.9500
C29 C30 1.407(3)
C29 H41 0.9500
C30 C31 1.494(3)
C31 C32 1.377(3)
C32 C33 1.433(3)
C32 H44 0.9500
C33 C34 1.511(3)
C34 H46A 0.9800
C34 H46B 0.9800
C34 H46C 0.9800
C35 C36 1.517(3)
C35 H47A 0.9900
C35 H47B 0.9900
C36 H48A 0.9800
C36 H48B 0.9800
C36 H48C 0.9800
C37 C38 1.392(3)
C37 C42 1.401(3)
C37 H25 0.9500
C38 C39 1.385(3)
C38 H26 0.9500
C39 C40 1.392(3)
C39 H27 0.9500
C40 C41 1.385(3)
C40 H28 0.9500
C41 C42 1.402(3)
C41 H29 0.9500
C42 C43 1.497(3)
C43 C44 1.381(3)
C44 C45 1.425(3)
C44 H32 0.9500
C45 C46 1.510(3)
C46 H34A 0.9800
C46 H34B 0.9800
C46 H34C 0.9800
C47 C48 1.514(3)
C47 H35A 0.9900
C47 H35B 0.9900
C48 H36A 0.9800
C48 H36B 0.9800
C48 H36C 0.9800

loop_
_geom_torsion_atom_site_label_1
_geom_torsion_atom_site_label_2
_geom_torsion_atom_site_label_3
_geom_torsion_atom_site_label_4
_geom_torsion
C6 C1 C2 C3 0.5(3)
C1 C2 C3 C4 -0.1(3)
C2 C3 C4 C5 -0.3(3)
C3 C4 C5 C6 0.2(3)
C2 C1 C6 C5 -0.5(3)
C2 C1 C6 C7 -178.63(18)
C4 C5 C6 C1 0.2(3)
C4 C5 C6 C7 178.20(19)
Co1 O1 C7 C8 2.6(3)
Co1 O1 C7 C6 -177.97(12)
C1 C6 C7 O1 13.0(3)
C5 C6 C7 O1 -164.97(18)
C1 C6 C7 C8 -167.51(18)
C5 C6 C7 C8 14.5(3)
O1 C7 C8 C9 2.9(3)
C6 C7 C8 C9 -176.48(18)
C11 N1 C9 C8 -178.11(17)
Co1 N1 C9 C8 6.7(3)
C11 N1 C9 C10 2.5(3)
Co1 N1 C9 C10 -172.71(13)
C7 C8 C9 N1 -8.3(3)
C7 C8 C9 C10 171.19(19)
C9 N1 C11 C12 170.24(19)
Co1 N1 C11 C12 -14.6(2)
C18 C13 C14 C15 0.8(3)
C13 C14 C15 C16 0.6(3)
C14 C15 C16 C17 -0.5(3)
C15 C16 C17 C18 -0.9(3)
C14 C13 C18 C17 -2.2(3)
C14 C13 C18 C19 177.18(18)
C16 C17 C18 C13 2.3(3)
C16 C17 C18 C19 -177.10(18)
Co1 O2 C19 C20 8.4(3)
Co1 O2 C19 C18 -169.25(12)
C13 C18 C19 O2 19.8(3)
C17 C18 C19 O2 -160.82(18)
C13 C18 C19 C20 -157.97(18)
C17 C18 C19 C20 21.4(3)
O2 C19 C20 C21 2.2(3)
C18 C19 C20 C21 179.69(18)
C23 N2 C21 C20 -178.81(18)
Co1 N2 C21 C20 -0.5(3)
C23 N2 C21 C22 1.6(3)
Co1 N2 C21 C22 179.94(13)
C19 C20 C21 N2 -6.6(3)
C19 C20 C21 C22 173.01(19)
C21 N2 C23 C24 -173.88(18)
Co1 N2 C23 C24 7.8(2)
C30 C25 C26 C27 -0.3(3)
C25 C26 C27 C28 -0.9(3)
C26 C27 C28 C29 1.3(3)
C27 C28 C29 C30 -0.6(3)
C26 C25 C30 C29 0.9(3)
C26 C25 C30 C31 -179.99(17)
C28 C29 C30 C25 -0.5(3)
C28 C29 C30 C31 -179.52(18)
Co2 O3 C31 C32 -3.8(3)
Co2 O3 C31 C30 176.37(11)
C25 C30 C31 O3 -15.5(3)
C29 C30 C31 O3 163.57(17)
C25 C30 C31 C32 164.67(18)
C29 C30 C31 C32 -16.3(3)
O3 C31 C32 C33 -5.3(3)
C30 C31 C32 C33 174.51(18)
C35 N3 C33 C32 -176.91(17)
Co2 N3 C33 C32 3.4(3)
C35 N3 C33 C34 2.2(3)
Co2 N3 C33 C34 -177.48(14)
C31 C32 C33 N3 5.5(3)
C31 C32 C33 C34 -173.70(19)
C33 N3 C35 C36 -96.9(2)
Co2 N3 C35 C36 82.86(19)
C42 C37 C38 C39 0.5(3)
C37 C38 C39 C40 -1.7(3)
C38 C39 C40 C41 0.9(3)
C39 C40 C41 C42 1.1(3)
C38 C37 C42 C41 1.4(3)
C38 C37 C42 C43 -177.94(18)
C40 C41 C42 C37 -2.2(3)
C40 C41 C42 C43 177.14(18)
Co2 O4 C43 C44 -8.9(3)
Co2 O4 C43 C42 168.83(12)
C37 C42 C43 O4 -20.2(3)
C41 C42 C43 O4 160.50(18)
C37 C42 C43 C44 157.73(18)
C41 C42 C43 C44 -21.6(3)
O4 C43 C44 C45 -0.6(3)
C42 C43 C44 C45 -178.30(19)
C47 N4 C45 C44 178.03(18)
Co2 N4 C45 C44 -0.9(3)
C47 N4 C45 C46 -2.5(3)
Co2 N4 C45 C46 178.56(14)
C43 C44 C45 N4 6.2(3)
C43 C44 C45 C46 -173.3(2)
C45 N4 C47 C48 178.20(18)
Co2 N4 C47 C48 -2.9(2)
